data_4313729
loop_
_publ_author_name
'John F. Berry'
'F. Albert Cotton'
'Tongbu Lu'
'Carlos A. Murillo'
'Xiaoping Wang'

_publ_contact_author_address
;  Laboratory for Molecular Structure and Bonding
   Dept. of Chemistry
   Texas A&M University, PO Box  30012
   College Station, TX 77842-3012, USA
;
_publ_contact_author_email cotton@tamu.edu
_publ_contact_author_fax '(979) 845 9351'
_publ_contact_author_name 'F. A. Cotton'
_publ_contact_author_phone '(979) 845 4432'
_publ_section_title
;
 Enhancing the Stability of Trinickel Molecular Wires and Switches:
 Ni36+/Ni37+
;
_journal_name_full 'Inorganic Chemistry'
_journal_page_first 3595
_journal_page_last 3601
_journal_paper_doi 10.1021/ic0341486
_journal_volume 42
_journal_year 2003
_chemical_formula_sum 'C59 H70 Cl6 F18 N12 Ni3 P3'
_chemical_formula_weight 1771.01
_chemical_name_common NI3(depa)4(PF6)3(CH2Cl2)3
_chemical_name_systematic
; 
 ? 
;
_space_group_IT_number 14
_symmetry_cell_setting monoclinic
_symmetry_space_group_name_Hall '-P 2yn'
_symmetry_space_group_name_H-M 'P 1 21/n 1'
_atom_sites_solution_hydrogens geom
_atom_sites_solution_primary direct
_atom_sites_solution_secondary difmap
_audit_creation_method SHELXL-97
_cell_angle_alpha 90.00
_cell_angle_beta 95.023(2)
_cell_angle_gamma 90.00
_cell_formula_units_Z 4
_cell_length_a 13.9197(12)
_cell_length_b 31.703(3)
_cell_length_c 16.7269(14)
_cell_measurement_reflns_used 6124
_cell_measurement_temperature 213(2)
_cell_measurement_theta_max 25.02
_cell_measurement_theta_min 2.28
_cell_volume 7353.2(11)
_computing_cell_refinement SAINT
_computing_data_collection SMART
_computing_data_reduction SAINT
_computing_molecular_graphics SHELXL-97
_computing_publication_material CIFTAB
_computing_structure_refinement 'SHELXL-97 (Sheldrick, 1997)'
_computing_structure_solution 'SHELXS-97 (Sheldrick, 1990)'
_diffrn_ambient_temperature 213(2)
_diffrn_measured_fraction_theta_full 0.993
_diffrn_measured_fraction_theta_max 0.993
_diffrn_measurement_device_type 'Bruker SMART 1000'
_diffrn_measurement_method '\w scans'
_diffrn_radiation_monochromator graphite
_diffrn_radiation_source 'normal-focus sealed tube'
_diffrn_radiation_type MoK\a
_diffrn_radiation_wavelength 0.71073
_diffrn_reflns_av_R_equivalents 0.0394
_diffrn_reflns_av_sigmaI/netI 0.0444
_diffrn_reflns_limit_h_max 13
_diffrn_reflns_limit_h_min -14
_diffrn_reflns_limit_k_max 34
_diffrn_reflns_limit_k_min -30
_diffrn_reflns_limit_l_max 17
_diffrn_reflns_limit_l_min -18
_diffrn_reflns_number 30393
_diffrn_reflns_theta_full 22.50
_diffrn_reflns_theta_max 22.50
_diffrn_reflns_theta_min 1.77
_diffrn_standards_number 'none (area detector data)'
_exptl_absorpt_coefficient_mu 1.137
_exptl_absorpt_correction_T_max 0.8480
_exptl_absorpt_correction_T_min 0.6468
_exptl_absorpt_process_details 'SADABS V2.03'
_exptl_crystal_colour 'dark blue'
_exptl_crystal_density_diffrn 1.600
_exptl_crystal_density_meas ?
_exptl_crystal_density_method 'not measured'
_exptl_crystal_description block
_exptl_crystal_F_000 3604
_exptl_crystal_size_max 0.42
_exptl_crystal_size_mid 0.35
_exptl_crystal_size_min 0.15
_refine_diff_density_max 0.689
_refine_diff_density_min -0.685
_refine_diff_density_rms 0.085
_refine_ls_extinction_method none
_refine_ls_goodness_of_fit_ref 1.081
_refine_ls_hydrogen_treatment noref
_refine_ls_matrix_type full
_refine_ls_number_parameters 925
_refine_ls_number_reflns 9542
_refine_ls_number_restraints 30
_refine_ls_restrained_S_all 1.080
_refine_ls_R_factor_all 0.0993
_refine_ls_R_factor_gt 0.0756
_refine_ls_shift/su_max 0.006
_refine_ls_shift/su_mean 0.000
_refine_ls_structure_factor_coef Fsqd
_refine_ls_weighting_details 'calc w=1/[\s^2^(Fo^2^)+(0.0582P)^2^+42.8104P] where P=(Fo^2^+2Fc^2^)/3'
_refine_ls_weighting_scheme calc
_refine_ls_wR_factor_gt 0.1757
_refine_ls_wR_factor_ref 0.1884
_reflns_number_gt 7071
_reflns_number_total 9542
_reflns_threshold_expression I>2sigma(I)
_cod_data_source_file ic0341486si20030212_100846_2.cif
_cod_data_source_block Ni3(depa)4(PF6)3(CH2Cl2)3
_cod_depositor_comments
;
The following automatic conversions were performed:

'_exptl_crystal_density_meas' value 'not measured' was changed to '?'
- the value is perceived as not measured.

Automatic conversion script
Id: cif_fix_values 3008 2015-01-20 13:52:24Z robertas 
;
_cod_database_code 4313729

loop_
_symmetry_equiv_pos_as_xyz
'x, y, z'
'-x+1/2, y+1/2, -z+1/2'
'-x, -y, -z'
'x-1/2, -y-1/2, z-1/2'

loop_
_atom_site_label
_atom_site_type_symbol
_atom_site_fract_x
_atom_site_fract_y
_atom_site_fract_z
_atom_site_U_iso_or_equiv
_atom_site_adp_type
_atom_site_occupancy
_atom_site_symmetry_multiplicity
_atom_site_calc_flag
_atom_site_refinement_flags
_atom_site_disorder_assembly
_atom_site_disorder_group
Ni1 Ni 0.10728(6) 0.16716(3) 0.17983(5) 0.0334(3) Uani 1 1 d . . .
Ni2 Ni 0.24833(6) 0.16859(3) 0.26197(5) 0.0328(3) Uani 1 1 d . . .
Ni3 Ni 0.38859(6) 0.17173(3) 0.34408(5) 0.0338(3) Uani 1 1 d . . .
N1 N 0.0864(4) 0.22478(18) 0.2126(3) 0.0351(14) Uani 1 1 d . . .
N2 N 0.1997(4) 0.21317(18) 0.3203(3) 0.0348(14) Uani 1 1 d . . .
N3 N 0.3151(4) 0.19765(18) 0.4236(3) 0.0331(14) Uani 1 1 d . . .
N4 N 0.0464(4) 0.14716(18) 0.2722(3) 0.0356(14) Uani 1 1 d . . .
N5 N 0.1984(4) 0.12973(18) 0.3309(3) 0.0362(14) Uani 1 1 d . . .
N6 N 0.3546(4) 0.11759(18) 0.3845(4) 0.0376(15) Uani 1 1 d . . .
N7 N 0.1816(4) 0.18572(18) 0.0949(3) 0.0370(15) Uani 1 1 d . . .
N8 N 0.2992(4) 0.20758(19) 0.1928(3) 0.0386(15) Uani 1 1 d . . .
N9 N 0.4092(4) 0.22637(18) 0.2987(3) 0.0346(14) Uani 1 1 d . . .
N10 N 0.1394(4) 0.10944(18) 0.1554(3) 0.0372(15) Uani 1 1 d . E .
N11 N 0.2973(4) 0.12389(19) 0.2045(4) 0.0400(15) Uani 1 1 d . E .
N12 N 0.4492(4) 0.14518(18) 0.2567(4) 0.0385(15) Uani 1 1 d . E .
C1 C 0.136(3) 0.3795(10) 0.262(2) 0.121(7) Uiso 0.50(3) 1 d P A 1
H1A H 0.1282 0.4086 0.2780 0.182 Uiso 0.50(3) 1 calc PR A 1
H1B H 0.1428 0.3784 0.2046 0.182 Uiso 0.50(3) 1 calc PR A 1
H1C H 0.1939 0.3679 0.2907 0.182 Uiso 0.50(3) 1 calc PR A 1
C1' C 0.081(3) 0.3848(10) 0.221(2) 0.121(7) Uiso 0.50(3) 1 d P A 2
H1'1 H 0.0712 0.4133 0.2398 0.182 Uiso 0.50(3) 1 calc PR A 2
H1'2 H 0.0418 0.3803 0.1709 0.182 Uiso 0.50(3) 1 calc PR A 2
H1'3 H 0.1484 0.3807 0.2128 0.182 Uiso 0.50(3) 1 calc PR A 2
C2 C 0.0531(8) 0.3551(3) 0.2802(7) 0.081(3) Uani 1 1 d . . .
H2A H -0.0052 0.3670 0.2516 0.098 Uiso 1 1 calc R A 1
H2B H 0.0459 0.3566 0.3379 0.098 Uiso 1 1 calc R A 1
C3 C 0.0646(6) 0.3091(3) 0.2554(5) 0.052(2) Uani 1 1 d . A .
C4 C 0.0138(6) 0.2923(2) 0.1880(5) 0.049(2) Uani 1 1 d . . .
H4A H -0.0305 0.3091 0.1566 0.059 Uiso 1 1 calc R A .
C5 C 0.0280(5) 0.2512(2) 0.1673(5) 0.0438(19) Uani 1 1 d . A .
H5A H -0.0041 0.2409 0.1195 0.053 Uiso 1 1 calc R . .
C6 C 0.1262(6) 0.2831(2) 0.3009(5) 0.047(2) Uani 1 1 d . . .
H6A H 0.1621 0.2939 0.3466 0.056 Uiso 1 1 calc R A .
C7 C 0.1362(5) 0.2404(2) 0.2799(4) 0.0373(18) Uani 1 1 d . A .
C8 C 0.2276(5) 0.2153(2) 0.4004(4) 0.0366(18) Uani 1 1 d . . .
C9 C 0.1698(6) 0.2306(3) 0.4579(5) 0.047(2) Uani 1 1 d . . .
H9A H 0.1095 0.2426 0.4415 0.057 Uiso 1 1 calc R . .
C10 C 0.1999(5) 0.2285(3) 0.5383(5) 0.046(2) Uani 1 1 d . . .
C11 C 0.2886(6) 0.2105(3) 0.5597(5) 0.047(2) Uani 1 1 d . . .
H11A H 0.3118 0.2087 0.6141 0.057 Uiso 1 1 calc R . .
C12 C 0.3427(5) 0.1952(2) 0.5019(4) 0.0423(19) Uani 1 1 d . . .
H12A H 0.4021 0.1823 0.5180 0.051 Uiso 1 1 calc R . .
C13 C 0.1327(7) 0.2449(4) 0.5996(5) 0.078(3) Uani 1 1 d . . .
H13A H 0.1115 0.2733 0.5831 0.094 Uiso 1 1 calc R . .
H13B H 0.0752 0.2269 0.5964 0.094 Uiso 1 1 calc R . .
C14 C 0.1720(9) 0.2469(4) 0.6844(7) 0.107(4) Uani 1 1 d . . .
H14A H 0.1230 0.2576 0.7169 0.161 Uiso 1 1 calc R . .
H14B H 0.2275 0.2655 0.6893 0.161 Uiso 1 1 calc R . .
H14C H 0.1913 0.2189 0.7027 0.161 Uiso 1 1 calc R . .
C21 C -0.0421(8) 0.0708(4) 0.5265(7) 0.096(4) Uani 1 1 d . . .
H21A H -0.0809 0.0630 0.5697 0.144 Uiso 1 1 calc R . .
H21B H 0.0195 0.0817 0.5490 0.144 Uiso 1 1 calc R . .
H21C H -0.0316 0.0461 0.4941 0.144 Uiso 1 1 calc R . .
C22 C -0.0929(6) 0.1034(4) 0.4760(6) 0.075(3) Uani 1 1 d . . .
H22A H -0.1048 0.1275 0.5104 0.090 Uiso 1 1 calc R . .
H22B H -0.1559 0.0920 0.4559 0.090 Uiso 1 1 calc R . .
C23 C -0.0437(6) 0.1196(3) 0.4050(5) 0.050(2) Uani 1 1 d . . .
C24 C -0.0962(6) 0.1375(3) 0.3386(5) 0.052(2) Uani 1 1 d . . .
H24A H -0.1635 0.1401 0.3379 0.062 Uiso 1 1 calc R . .
C25 C -0.0505(5) 0.1512(2) 0.2753(5) 0.0428(19) Uani 1 1 d . . .
H25A H -0.0870 0.1640 0.2319 0.051 Uiso 1 1 calc R . .
C26 C 0.0549(5) 0.1172(2) 0.4039(4) 0.0414(19) Uani 1 1 d . . .
H26A H 0.0925 0.1065 0.4488 0.050 Uiso 1 1 calc R . .
C27 C 0.1001(5) 0.1306(2) 0.3362(4) 0.0376(18) Uani 1 1 d . . .
C28 C 0.2618(5) 0.1031(2) 0.3729(4) 0.0384(18) Uani 1 1 d . . .
C29 C 0.2394(5) 0.0634(2) 0.3997(5) 0.046(2) Uani 1 1 d . . .
H29A H 0.1758 0.0535 0.3903 0.055 Uiso 1 1 calc R . .
C30 C 0.3077(6) 0.0381(2) 0.4397(5) 0.053(2) Uani 1 1 d . . .
C31 C 0.4015(6) 0.0538(3) 0.4517(6) 0.060(2) Uani 1 1 d . . .
H31A H 0.4500 0.0378 0.4802 0.072 Uiso 1 1 calc R . .
C32 C 0.4223(6) 0.0925(3) 0.4219(5) 0.052(2) Uani 1 1 d . . .
H32A H 0.4865 0.1020 0.4277 0.062 Uiso 1 1 calc R . .
C33 C 0.2849(7) -0.0053(3) 0.4698(7) 0.078(3) Uani 1 1 d . . .
H33A H 0.3230 -0.0104 0.5209 0.093 Uiso 1 1 calc R . .
H33B H 0.2165 -0.0066 0.4794 0.093 Uiso 1 1 calc R . .
C34 C 0.3066(10) -0.0389(4) 0.4108(9) 0.122(5) Uani 1 1 d . . .
H34A H 0.2910 -0.0663 0.4319 0.183 Uiso 1 1 calc R . .
H34B H 0.3746 -0.0380 0.4020 0.183 Uiso 1 1 calc R . .
H34C H 0.2683 -0.0341 0.3603 0.183 Uiso 1 1 calc R . .
C41 C 0.3866(12) 0.2511(5) -0.1123(10) 0.095(5) Uiso 0.719(15) 1 d P B 1
H41A H 0.4297 0.2513 -0.1548 0.142 Uiso 0.719(15) 1 calc PR B 1
H41B H 0.4169 0.2657 -0.0657 0.142 Uiso 0.719(15) 1 calc PR B 1
H41C H 0.3269 0.2653 -0.1306 0.142 Uiso 0.719(15) 1 calc PR B 1
C41' C 0.323(3) 0.2303(14) -0.169(3) 0.095(5) Uiso 0.281(15) 1 d P B 2
H41D H 0.3709 0.2327 -0.2076 0.142 Uiso 0.281(15) 1 calc PR B 2
H41E H 0.2974 0.2581 -0.1587 0.142 Uiso 0.281(15) 1 calc PR B 2
H41F H 0.2706 0.2123 -0.1912 0.142 Uiso 0.281(15) 1 calc PR B 2
C42 C 0.3677(9) 0.2117(4) -0.0928(7) 0.104(4) Uani 1 1 d . . .
H42A H 0.4290 0.1978 -0.0757 0.125 Uiso 1 1 calc R B 1
H42B H 0.3404 0.1972 -0.1415 0.125 Uiso 1 1 calc R B 1
C43 C 0.2996(7) 0.2048(3) -0.0276(5) 0.066(3) Uani 1 1 d . B .
C44 C 0.2077(6) 0.1878(3) -0.0448(5) 0.060(2) Uani 1 1 d . . .
H44A H 0.1838 0.1828 -0.0983 0.072 Uiso 1 1 calc R B .
C45 C 0.1530(6) 0.1785(3) 0.0165(5) 0.049(2) Uani 1 1 d . B .
H45A H 0.0919 0.1664 0.0037 0.059 Uiso 1 1 calc R . .
C46 C 0.3282(6) 0.2130(3) 0.0506(5) 0.052(2) Uani 1 1 d . . .
H46A H 0.3890 0.2254 0.0634 0.063 Uiso 1 1 calc R B .
C47 C 0.2703(5) 0.2038(2) 0.1129(4) 0.0380(18) Uani 1 1 d . B .
C48 C 0.3623(5) 0.2371(2) 0.2268(5) 0.0394(19) Uani 1 1 d . . .
C49 C 0.3741(6) 0.2771(2) 0.1943(5) 0.050(2) Uani 1 1 d . . .
H49A H 0.3415 0.2842 0.1445 0.060 Uiso 1 1 calc R . .
C50 C 0.4335(6) 0.3063(3) 0.2353(5) 0.053(2) Uani 1 1 d . D .
C51 C 0.4770(6) 0.2948(2) 0.3083(5) 0.050(2) Uani 1 1 d . . .
H51A H 0.5167 0.3143 0.3379 0.060 Uiso 1 1 calc R . .
C52 C 0.4643(5) 0.2561(2) 0.3389(5) 0.0417(19) Uani 1 1 d . . .
H52A H 0.4947 0.2495 0.3898 0.050 Uiso 1 1 calc R . .
C53 C 0.4452(9) 0.3501(3) 0.1994(7) 0.086(3) Uani 1 1 d . . .
H53A H 0.5125 0.3538 0.1880 0.104 Uiso 1 1 calc R C 1
H53B H 0.4052 0.3518 0.1484 0.104 Uiso 1 1 calc R C 1
C54 C 0.419(2) 0.3838(7) 0.2508(15) 0.106(6) Uiso 0.60(2) 1 d P D 1
H54A H 0.4280 0.4106 0.2247 0.159 Uiso 0.60(2) 1 calc PR D 1
H54B H 0.4593 0.3827 0.3011 0.159 Uiso 0.60(2) 1 calc PR D 1
H54C H 0.3519 0.3808 0.2613 0.159 Uiso 0.60(2) 1 calc PR D 1
C54' C 0.360(3) 0.3768(11) 0.216(2) 0.106(6) Uiso 0.40(2) 1 d P D 2
H54D H 0.3668 0.4045 0.1925 0.159 Uiso 0.40(2) 1 calc PR D 2
H54E H 0.3566 0.3794 0.2731 0.159 Uiso 0.40(2) 1 calc PR D 2
H54F H 0.3013 0.3637 0.1918 0.159 Uiso 0.40(2) 1 calc PR D 2
C61 C 0.216(3) -0.0309(16) 0.054(3) 0.193(13) Uiso 0.55(3) 1 d P E 1
H61A H 0.2306 -0.0599 0.0414 0.289 Uiso 0.55(3) 1 calc PR E 1
H61B H 0.2684 -0.0127 0.0414 0.289 Uiso 0.55(3) 1 calc PR E 1
H61C H 0.1569 -0.0223 0.0238 0.289 Uiso 0.55(3) 1 calc PR E 1
C62 C 0.2029(18) -0.0274(8) 0.1466(18) 0.089(5) Uiso 0.55(3) 1 d P E 1
H62A H 0.2616 -0.0332 0.1815 0.107 Uiso 0.55(3) 1 calc PR E 1
H62B H 0.1478 -0.0432 0.1636 0.107 Uiso 0.55(3) 1 calc PR E 1
C61' C 0.169(4) -0.0419(17) 0.082(4) 0.193(13) Uiso 0.45(3) 1 d P E 2
H61D H 0.2068 -0.0675 0.0869 0.289 Uiso 0.45(3) 1 calc PR E 2
H61E H 0.1526 -0.0354 0.0262 0.289 Uiso 0.45(3) 1 calc PR E 2
H61F H 0.1101 -0.0457 0.1088 0.289 Uiso 0.45(3) 1 calc PR E 2
C62' C 0.206(2) -0.0184(10) 0.108(3) 0.089(5) Uiso 0.45(3) 1 d P E 2
H62C H 0.2596 -0.0145 0.0741 0.107 Uiso 0.45(3) 1 calc PR E 2
H62D H 0.2358 -0.0306 0.1583 0.107 Uiso 0.45(3) 1 calc PR E 2
C63 C 0.1806(7) 0.0251(3) 0.1308(8) 0.081(3) Uani 1 1 d . . .
C64 C 0.0874(6) 0.0417(3) 0.1150(6) 0.069(3) Uani 1 1 d . E .
H64A H 0.0368 0.0239 0.0950 0.083 Uiso 1 1 calc R . .
C65 C 0.0697(6) 0.0826(3) 0.1282(5) 0.051(2) Uani 1 1 d . . .
H65A H 0.0064 0.0927 0.1180 0.061 Uiso 1 1 calc R E .
C66 C 0.2508(7) 0.0527(3) 0.1582(6) 0.067(3) Uani 1 1 d . E .
H66A H 0.3142 0.0427 0.1690 0.080 Uiso 1 1 calc R . .
C67 C 0.2319(6) 0.0953(2) 0.1709(5) 0.045(2) Uani 1 1 d . . .
C68 C 0.3958(5) 0.1238(2) 0.1982(5) 0.045(2) Uani 1 1 d . . .
C69 C 0.4399(6) 0.1063(3) 0.1341(5) 0.061(3) Uani 1 1 d . E .
H69A H 0.4024 0.0919 0.0934 0.073 Uiso 1 1 calc R . .
C70 C 0.5375(7) 0.1100(3) 0.1298(6) 0.067(3) Uani 1 1 d . . .
C71 C 0.5898(7) 0.1327(3) 0.1896(6) 0.067(3) Uani 1 1 d . E .
H71A H 0.6566 0.1365 0.1880 0.080 Uiso 1 1 calc R . .
C72 C 0.5436(5) 0.1493(3) 0.2506(5) 0.047(2) Uani 1 1 d . . .
H72A H 0.5803 0.1646 0.2906 0.057 Uiso 1 1 calc R E .
C73 C 0.5891(9) 0.0877(6) 0.0630(7) 0.109(5) Uani 1 1 d . E .
H73A H 0.6592 0.0882 0.0754 0.131 Uiso 1 1 calc R . .
H73B H 0.5681 0.0582 0.0571 0.131 Uiso 1 1 calc R . .
C74 C 0.5648(14) 0.1085(9) -0.0006(14) 0.228(12) Uani 1 1 d . . .
H74A H 0.5945 0.0960 -0.0453 0.342 Uiso 1 1 calc R E .
H74B H 0.5861 0.1375 0.0065 0.342 Uiso 1 1 calc R . .
H74C H 0.4952 0.1078 -0.0114 0.342 Uiso 1 1 calc R . .
P1 P -0.14020(16) 0.16109(8) 0.02808(15) 0.0549(6) Uani 1 1 d . . .
P2 P 0.64550(17) 0.17691(8) 0.47818(15) 0.0587(7) Uani 1 1 d . . .
P3 P 0.2485(3) 0.10214(11) 0.6611(2) 0.1005(11) Uani 1 1 d . . .
F1 F -0.0433(3) 0.16381(14) 0.0918(3) 0.0538(12) Uani 1 1 d . . .
F2 F -0.1116(4) 0.20562(16) -0.0060(3) 0.0763(16) Uani 1 1 d . . .
F3 F -0.0765(4) 0.13858(18) -0.0333(3) 0.0799(16) Uani 1 1 d . . .
F4 F -0.1631(4) 0.11640(18) 0.0658(4) 0.0910(19) Uani 1 1 d . . .
F5 F -0.1990(4) 0.1832(2) 0.0920(4) 0.103(2) Uani 1 1 d . . .
F6 F -0.2316(4) 0.1579(2) -0.0337(4) 0.115(2) Uani 1 1 d . . .
F7 F 0.5391(3) 0.17474(14) 0.4304(3) 0.0528(12) Uani 1 1 d . . .
F8 F 0.6038(6) 0.15266(19) 0.5498(4) 0.107(2) Uani 1 1 d . . .
F9 F 0.6685(4) 0.13271(18) 0.4379(4) 0.0906(19) Uani 1 1 d . . .
F10 F 0.6808(4) 0.2004(2) 0.4025(4) 0.094(2) Uani 1 1 d . . .
F11 F 0.6189(4) 0.22013(16) 0.5159(3) 0.0800(16) Uani 1 1 d . . .
F12 F 0.7498(5) 0.1796(2) 0.5216(5) 0.134(3) Uani 1 1 d . . .
F13 F 0.2430(11) 0.0593(3) 0.6155(8) 0.242(7) Uani 1 1 d . . .
F14 F 0.3085(7) 0.0804(3) 0.7337(7) 0.193(5) Uani 1 1 d . . .
F15 F 0.3405(6) 0.1146(3) 0.6212(6) 0.162(4) Uani 1 1 d . . .
F16 F 0.1848(6) 0.1238(3) 0.5931(6) 0.172(4) Uani 1 1 d . . .
F17 F 0.1546(6) 0.0884(3) 0.7005(6) 0.154(3) Uani 1 1 d . . .
F18 F 0.2530(8) 0.1436(3) 0.7065(5) 0.159(3) Uani 1 1 d . . .
Cl1 Cl 0.8390(4) 0.04153(18) 0.2056(4) 0.180(2) Uani 1 1 d D . .
C1S C 0.8777(12) 0.0149(6) 0.2902(10) 0.225(12) Uani 1 1 d D . .
H1SA H 0.8503 -0.0136 0.2875 0.271 Uiso 1 1 calc R . .
H1SB H 0.8540 0.0292 0.3366 0.271 Uiso 1 1 calc R . .
Cl2 Cl 1.0016(4) 0.01139(14) 0.3038(3) 0.1569(17) Uani 1 1 d D . .
Cl3A Cl 0.3138(10) 0.0437(5) -0.0615(8) 0.205(4) Uani 0.544(9) 1 d PD F 1
C2SA C 0.231(2) 0.0757(13) -0.110(2) 0.39(3) Uani 0.544(9) 1 d PD F 1
H2S1 H 0.2281 0.0701 -0.1674 0.466 Uiso 0.544(9) 1 calc PR F 1
H2S2 H 0.2509 0.1051 -0.1010 0.466 Uiso 0.544(9) 1 calc PR F 1
Cl4A Cl 0.1181(15) 0.0694(14) -0.078(3) 0.199(7) Uani 0.544(9) 1 d PD F 1
Cl3B Cl 0.2844(13) 0.0771(6) -0.0524(10) 0.205(4) Uani 0.456(9) 1 d PD F 2
C2SB C 0.194(3) 0.065(2) -0.124(3) 0.39(3) Uani 0.456(9) 1 d PD F 2
H2S3 H 0.1941 0.0350 -0.1337 0.466 Uiso 0.456(9) 1 calc PR F 2
H2S4 H 0.2065 0.0798 -0.1736 0.466 Uiso 0.456(9) 1 calc PR F 2
Cl4B Cl 0.0842(17) 0.0803(17) -0.096(4) 0.199(7) Uani 0.456(9) 1 d PD F 2
Cl5A Cl 0.4832(7) -0.0153(3) 0.1427(7) 0.172(3) Uani 0.515(4) 1 d PD G 1
C3SA C 0.5591(19) -0.0094(15) 0.2261(17) 0.204(18) Uani 0.515(4) 1 d PD G 1
H3S1 H 0.6190 0.0037 0.2117 0.245 Uiso 0.515(4) 1 calc PR G 1
H3S2 H 0.5751 -0.0373 0.2490 0.245 Uiso 0.515(4) 1 calc PR G 1
Cl6A Cl 0.5102(8) 0.0210(3) 0.2964(5) 0.146(2) Uani 0.515(4) 1 d PD G 1
Cl5B Cl 0.4836(8) 0.0037(3) 0.2388(9) 0.172(3) Uani 0.485(4) 1 d PD G 2
C3SB C 0.6028(14) 0.0069(13) 0.266(3) 0.204(18) Uani 0.485(4) 1 d PD G 2
H3S3 H 0.6379 0.0088 0.2184 0.245 Uiso 0.485(4) 1 calc PR G 2
H3S4 H 0.6238 -0.0188 0.2954 0.245 Uiso 0.485(4) 1 calc PR G 2
Cl6B Cl 0.6305(7) 0.0496(3) 0.3263(5) 0.146(2) Uani 0.485(4) 1 d PD G 2

loop_
_atom_site_aniso_label
_atom_site_aniso_U_11
_atom_site_aniso_U_22
_atom_site_aniso_U_33
_atom_site_aniso_U_23
_atom_site_aniso_U_13
_atom_site_aniso_U_12
Ni1 0.0294(5) 0.0326(5) 0.0384(5) 0.0006(4) 0.0043(4) -0.0005(4)
Ni2 0.0268(5) 0.0329(5) 0.0391(5) 0.0029(4) 0.0049(4) 0.0000(4)
Ni3 0.0265(5) 0.0332(5) 0.0420(6) 0.0028(4) 0.0050(4) -0.0003(4)
N1 0.033(4) 0.033(4) 0.040(3) 0.002(3) 0.003(3) 0.007(3)
N2 0.035(4) 0.033(3) 0.036(3) 0.001(3) 0.000(3) 0.007(3)
N3 0.028(3) 0.034(4) 0.038(4) 0.002(3) 0.003(3) 0.002(3)
N4 0.034(4) 0.030(3) 0.043(4) 0.003(3) 0.009(3) -0.003(3)
N5 0.021(3) 0.038(4) 0.050(4) 0.007(3) 0.002(3) 0.000(3)
N6 0.025(4) 0.036(4) 0.052(4) 0.007(3) 0.003(3) -0.001(3)
N7 0.036(4) 0.038(4) 0.037(4) -0.004(3) 0.000(3) -0.006(3)
N8 0.035(4) 0.039(4) 0.041(4) 0.009(3) 0.001(3) -0.001(3)
N9 0.025(3) 0.040(4) 0.038(3) 0.004(3) 0.003(3) 0.005(3)
N10 0.029(4) 0.034(4) 0.048(4) -0.004(3) 0.003(3) -0.003(3)
N11 0.031(4) 0.037(4) 0.052(4) -0.006(3) 0.004(3) -0.001(3)
N12 0.030(4) 0.034(4) 0.052(4) 0.003(3) 0.003(3) -0.003(3)
C2 0.092(8) 0.037(6) 0.110(9) 0.002(5) -0.018(7) 0.007(5)
C3 0.047(5) 0.038(5) 0.071(6) -0.002(4) -0.004(4) 0.004(4)
C4 0.049(5) 0.037(5) 0.060(5) 0.001(4) -0.005(4) 0.009(4)
C5 0.040(5) 0.048(5) 0.043(5) 0.002(4) -0.001(4) 0.000(4)
C6 0.051(5) 0.034(5) 0.053(5) -0.006(4) -0.002(4) 0.000(4)
C7 0.034(4) 0.040(5) 0.038(4) -0.001(4) 0.007(4) 0.001(4)
C8 0.031(4) 0.031(4) 0.048(5) 0.003(3) 0.004(4) -0.001(3)
C9 0.035(5) 0.051(5) 0.057(5) 0.002(4) 0.013(4) 0.005(4)
C10 0.033(5) 0.057(5) 0.047(5) -0.006(4) 0.005(4) -0.004(4)
C11 0.048(5) 0.056(5) 0.038(4) 0.004(4) 0.001(4) -0.002(4)
C12 0.033(4) 0.050(5) 0.043(5) 0.008(4) 0.000(4) -0.007(4)
C13 0.069(7) 0.110(9) 0.057(6) -0.008(6) 0.014(5) -0.001(6)
C14 0.125(11) 0.127(11) 0.076(8) -0.017(7) 0.046(8) 0.004(8)
C21 0.067(7) 0.138(11) 0.085(8) 0.037(8) 0.021(6) -0.006(7)
C22 0.043(6) 0.115(9) 0.068(6) 0.015(6) 0.013(5) 0.014(6)
C23 0.034(5) 0.066(6) 0.053(5) 0.002(4) 0.012(4) 0.003(4)
C24 0.026(4) 0.073(6) 0.057(5) 0.002(5) 0.003(4) 0.005(4)
C25 0.030(5) 0.053(5) 0.046(5) 0.000(4) 0.003(4) -0.001(4)
C26 0.032(5) 0.050(5) 0.042(4) 0.003(4) 0.002(3) 0.002(4)
C27 0.034(5) 0.031(4) 0.047(5) 0.001(4) 0.001(4) -0.002(3)
C28 0.032(5) 0.036(5) 0.048(5) -0.001(4) 0.008(4) 0.001(4)
C29 0.027(4) 0.038(5) 0.072(6) 0.007(4) 0.002(4) -0.006(4)
C30 0.038(5) 0.032(5) 0.088(6) 0.014(4) 0.002(4) 0.003(4)
C31 0.046(6) 0.040(5) 0.093(7) 0.027(5) -0.004(5) 0.003(4)
C32 0.029(5) 0.051(6) 0.074(6) 0.007(5) -0.002(4) 0.005(4)
C33 0.063(7) 0.048(6) 0.121(9) 0.029(6) 0.003(6) -0.001(5)
C34 0.140(12) 0.048(7) 0.185(14) 0.007(8) 0.057(11) -0.009(7)
C42 0.107(10) 0.137(12) 0.071(7) 0.012(7) 0.020(7) -0.050(8)
C43 0.066(7) 0.088(7) 0.044(5) 0.005(5) 0.013(5) -0.019(5)
C44 0.059(6) 0.082(7) 0.037(5) 0.005(4) 0.002(4) -0.010(5)
C45 0.036(5) 0.057(6) 0.053(5) 0.000(4) 0.002(4) -0.002(4)
C46 0.037(5) 0.069(6) 0.051(5) 0.004(4) 0.009(4) -0.020(4)
C47 0.040(5) 0.034(4) 0.040(4) 0.002(3) 0.000(4) -0.003(4)
C48 0.033(4) 0.034(5) 0.052(5) 0.003(4) 0.009(4) -0.009(4)
C49 0.057(6) 0.039(5) 0.054(5) 0.008(4) -0.003(4) -0.010(4)
C50 0.060(6) 0.038(5) 0.059(6) 0.011(4) 0.001(4) -0.013(4)
C51 0.052(5) 0.037(5) 0.061(5) -0.002(4) 0.001(4) -0.017(4)
C52 0.027(4) 0.047(5) 0.050(5) -0.002(4) -0.003(3) -0.008(4)
C53 0.104(9) 0.064(7) 0.090(8) 0.020(6) -0.001(7) -0.023(6)
C63 0.053(7) 0.037(6) 0.154(11) -0.024(6) 0.010(6) -0.005(5)
C64 0.041(6) 0.043(6) 0.122(8) -0.024(5) -0.002(5) -0.014(4)
C65 0.037(5) 0.044(5) 0.071(6) -0.004(4) 0.000(4) -0.007(4)
C66 0.046(6) 0.042(6) 0.114(8) -0.009(5) 0.013(5) 0.000(4)
C67 0.036(5) 0.036(5) 0.063(5) -0.006(4) 0.012(4) 0.000(4)
C68 0.033(5) 0.038(5) 0.065(5) 0.001(4) 0.013(4) 0.002(4)
C69 0.047(6) 0.066(6) 0.073(6) -0.024(5) 0.021(5) -0.007(5)
C70 0.050(6) 0.082(7) 0.071(6) -0.025(5) 0.023(5) -0.003(5)
C71 0.045(6) 0.076(7) 0.083(7) -0.013(6) 0.025(5) -0.004(5)
C72 0.026(5) 0.053(5) 0.064(5) -0.002(4) 0.008(4) 0.001(4)
C73 0.067(8) 0.192(16) 0.070(8) -0.017(9) 0.014(7) -0.016(9)
C74 0.127(17) 0.37(4) 0.19(2) -0.06(2) 0.035(16) 0.06(2)
P1 0.0393(13) 0.0562(15) 0.0680(15) 0.0139(12) -0.0027(11) 0.0007(11)
P2 0.0428(14) 0.0608(16) 0.0706(16) -0.0190(13) -0.0060(11) 0.0088(12)
P3 0.101(3) 0.073(2) 0.130(3) 0.043(2) 0.026(2) 0.0081(19)
F1 0.046(3) 0.061(3) 0.054(3) 0.004(2) 0.001(2) -0.001(2)
F2 0.089(4) 0.061(3) 0.081(4) 0.028(3) 0.017(3) 0.004(3)
F3 0.082(4) 0.086(4) 0.070(3) -0.021(3) -0.002(3) 0.001(3)
F4 0.076(4) 0.066(4) 0.127(5) 0.028(3) -0.009(3) -0.019(3)
F5 0.085(4) 0.110(5) 0.120(5) 0.031(4) 0.051(4) 0.040(4)
F6 0.071(4) 0.134(6) 0.129(6) 0.034(5) -0.044(4) -0.019(4)
F7 0.031(2) 0.054(3) 0.074(3) 0.006(2) 0.006(2) -0.002(2)
F8 0.170(7) 0.073(4) 0.074(4) 0.012(3) -0.009(4) 0.021(4)
F9 0.062(4) 0.081(4) 0.123(5) -0.050(4) -0.024(3) 0.032(3)
F10 0.067(4) 0.121(5) 0.100(4) -0.020(4) 0.035(3) -0.043(4)
F11 0.081(4) 0.063(4) 0.096(4) -0.027(3) 0.008(3) 0.002(3)
F12 0.073(4) 0.142(6) 0.172(7) -0.082(5) -0.065(4) 0.038(4)
F13 0.411(19) 0.100(7) 0.240(13) 0.013(8) 0.175(14) -0.023(9)
F14 0.174(9) 0.193(10) 0.218(11) 0.135(9) 0.055(8) 0.091(7)
F15 0.122(7) 0.174(8) 0.198(9) 0.079(7) 0.059(6) 0.011(6)
F16 0.139(7) 0.174(8) 0.189(9) 0.093(7) -0.071(6) -0.069(6)
F17 0.126(7) 0.147(7) 0.197(9) 0.068(7) 0.066(6) 0.009(5)
F18 0.215(10) 0.113(7) 0.147(7) 0.011(6) 0.005(7) 0.010(7)
Cl1 0.155(4) 0.177(5) 0.201(5) 0.040(4) -0.014(4) -0.036(4)
C1S 0.24(2) 0.24(2) 0.180(18) 0.085(17) -0.064(17) -0.17(2)
Cl2 0.172(4) 0.132(4) 0.158(4) 0.016(3) -0.031(3) -0.042(3)
Cl3A 0.237(10) 0.204(12) 0.167(6) -0.036(9) -0.016(6) 0.021(9)
C2SA 0.39(5) 0.68(8) 0.081(19) -0.08(3) -0.05(3) 0.39(6)
Cl4A 0.217(14) 0.22(2) 0.17(2) -0.010(13) 0.042(16) 0.043(15)
Cl3B 0.237(10) 0.204(12) 0.167(6) -0.036(9) -0.016(6) 0.021(9)
C2SB 0.39(5) 0.68(8) 0.081(19) -0.08(3) -0.05(3) 0.39(6)
Cl4B 0.217(14) 0.22(2) 0.17(2) -0.010(13) 0.042(16) 0.043(15)
Cl5A 0.142(6) 0.130(6) 0.245(9) -0.011(6) 0.016(7) 0.014(5)
C3SA 0.06(2) 0.18(4) 0.37(6) 0.01(3) 0.07(3) 0.03(3)
Cl6A 0.184(6) 0.120(5) 0.138(5) 0.010(4) 0.046(5) 0.049(4)
Cl5B 0.142(6) 0.130(6) 0.245(9) -0.011(6) 0.016(7) 0.014(5)
C3SB 0.06(2) 0.18(4) 0.37(6) 0.01(3) 0.07(3) 0.03(3)
Cl6B 0.184(6) 0.120(5) 0.138(5) 0.010(4) 0.046(5) 0.049(4)

loop_
_atom_type_symbol
_atom_type_description
_atom_type_scat_dispersion_real
_atom_type_scat_dispersion_imag
_atom_type_scat_source
C C 0.0033 0.0016 'International Tables Vol C Tables 4.2.6.8 and 6.1.1.4'
H H 0.0000 0.0000 'International Tables Vol C Tables 4.2.6.8 and 6.1.1.4'
N N 0.0061 0.0033 'International Tables Vol C Tables 4.2.6.8 and 6.1.1.4'
F F 0.0171 0.0103 'International Tables Vol C Tables 4.2.6.8 and 6.1.1.4'
P P 0.1023 0.0942 'International Tables Vol C Tables 4.2.6.8 and 6.1.1.4'
Cl Cl 0.1484 0.1585 'International Tables Vol C Tables 4.2.6.8 and 6.1.1.4'
Ni Ni 0.3393 1.1124 'International Tables Vol C Tables 4.2.6.8 and 6.1.1.4'

loop_
_geom_angle_atom_site_label_1
_geom_angle_atom_site_label_2
_geom_angle_atom_site_label_3
_geom_angle
_geom_angle_site_symmetry_1
_geom_angle_site_symmetry_3
_geom_angle_publ_flag
N7 Ni1 N4 173.5(3) . . ?
N7 Ni1 N10 89.1(2) . . ?
N4 Ni1 N10 89.1(2) . . ?
N7 Ni1 N1 91.4(2) . . ?
N4 Ni1 N1 89.7(2) . . ?
N10 Ni1 N1 174.1(3) . . ?
N7 Ni1 Ni2 87.08(18) . . ?
N4 Ni1 Ni2 86.54(18) . . ?
N10 Ni1 Ni2 86.79(18) . . ?
N1 Ni1 Ni2 87.35(18) . . ?
N5 Ni2 N8 179.7(3) . . ?
N5 Ni2 N11 89.4(3) . . ?
N8 Ni2 N11 90.4(3) . . ?
N5 Ni2 N2 90.3(3) . . ?
N8 Ni2 N2 89.8(3) . . ?
N11 Ni2 N2 179.5(3) . . ?
N5 Ni2 Ni3 90.15(18) . . ?
N8 Ni2 Ni3 89.60(18) . . ?
N11 Ni2 Ni3 90.64(19) . . ?
N2 Ni2 Ni3 89.01(18) . . ?
N5 Ni2 Ni1 90.64(18) . . ?
N8 Ni2 Ni1 89.62(18) . . ?
N11 Ni2 Ni1 90.50(19) . . ?
N2 Ni2 Ni1 89.86(18) . . ?
Ni3 Ni2 Ni1 178.63(6) . . ?
N6 Ni3 N9 174.1(2) . . ?
N6 Ni3 N3 88.6(2) . . ?
N9 Ni3 N3 89.7(2) . . ?
N6 Ni3 N12 90.8(2) . . ?
N9 Ni3 N12 90.2(2) . . ?
N3 Ni3 N12 173.7(2) . . ?
N6 Ni3 Ni2 87.07(18) . . ?
N9 Ni3 Ni2 87.20(17) . . ?
N3 Ni3 Ni2 87.49(17) . . ?
N12 Ni3 Ni2 86.18(18) . . ?
C5 N1 C7 118.4(6) . . ?
C5 N1 Ni1 121.6(5) . . ?
C7 N1 Ni1 119.9(5) . . ?
C8 N2 C7 124.7(6) . . ?
C8 N2 Ni2 117.6(5) . . ?
C7 N2 Ni2 117.7(5) . . ?
C12 N3 C8 118.4(6) . . ?
C12 N3 Ni3 121.8(5) . . ?
C8 N3 Ni3 119.5(5) . . ?
C27 N4 C25 119.1(6) . . ?
C27 N4 Ni1 120.6(5) . . ?
C25 N4 Ni1 120.3(5) . . ?
C28 N5 C27 125.3(6) . . ?
C28 N5 Ni2 117.8(5) . . ?
C27 N5 Ni2 116.9(5) . . ?
C32 N6 C28 118.8(6) . . ?
C32 N6 Ni3 120.6(5) . . ?
C28 N6 Ni3 120.6(5) . . ?
C45 N7 C47 117.7(6) . . ?
C45 N7 Ni1 122.1(5) . . ?
C47 N7 Ni1 119.9(5) . . ?
C47 N8 C48 126.1(6) . . ?
C47 N8 Ni2 116.8(5) . . ?
C48 N8 Ni2 117.2(5) . . ?
C52 N9 C48 118.1(6) . . ?
C52 N9 Ni3 121.9(5) . . ?
C48 N9 Ni3 119.8(5) . . ?
C65 N10 C67 119.9(7) . . ?
C65 N10 Ni1 120.0(5) . . ?
C67 N10 Ni1 120.0(5) . . ?
C67 N11 C68 126.5(6) . . ?
C67 N11 Ni2 116.8(5) . . ?
C68 N11 Ni2 116.6(5) . . ?
C72 N12 C68 118.3(7) . . ?
C72 N12 Ni3 120.7(5) . . ?
C68 N12 Ni3 120.9(5) . . ?
C1' C2 C1 40.4(15) . . ?
C1' C2 C3 113.3(15) . . ?
C1 C2 C3 110.3(15) . . ?
C6 C3 C4 118.2(8) . . ?
C6 C3 C2 119.8(8) . . ?
C4 C3 C2 122.0(8) . . ?
C5 C4 C3 119.9(8) . . ?
N1 C5 C4 122.8(7) . . ?
C3 C6 C7 120.6(7) . . ?
N1 C7 N2 116.0(6) . . ?
N1 C7 C6 120.1(7) . . ?
N2 C7 C6 123.8(7) . . ?
N2 C8 N3 115.5(6) . . ?
N2 C8 C9 124.3(7) . . ?
N3 C8 C9 120.1(7) . . ?
C10 C9 C8 120.9(7) . . ?
C9 C10 C11 117.5(7) . . ?
C9 C10 C13 119.0(7) . . ?
C11 C10 C13 123.4(8) . . ?
C12 C11 C10 120.0(7) . . ?
N3 C12 C11 123.0(7) . . ?
C14 C13 C10 117.3(9) . . ?
C21 C22 C23 117.5(8) . . ?
C26 C23 C24 117.7(7) . . ?
C26 C23 C22 120.8(7) . . ?
C24 C23 C22 121.5(7) . . ?
C25 C24 C23 120.3(7) . . ?
C24 C25 N4 122.3(7) . . ?
C23 C26 C27 120.6(7) . . ?
N4 C27 N5 116.0(6) . . ?
N4 C27 C26 119.9(6) . . ?
N5 C27 C26 124.1(7) . . ?
N6 C28 N5 115.1(6) . . ?
N6 C28 C29 119.8(7) . . ?
N5 C28 C29 125.1(7) . . ?
C30 C29 C28 121.7(7) . . ?
C29 C30 C31 117.4(7) . . ?
C29 C30 C33 122.7(8) . . ?
C31 C30 C33 120.0(7) . . ?
C32 C31 C30 119.6(8) . . ?
N6 C32 C31 122.6(7) . . ?
C34 C33 C30 111.6(9) . . ?
C41 C42 C41' 59.6(18) . . ?
C41 C42 C43 117.4(13) . . ?
C41' C42 C43 115.4(19) . . ?
C46 C43 C44 117.4(8) . . ?
C46 C43 C42 120.9(9) . . ?
C44 C43 C42 121.6(8) . . ?
C45 C44 C43 119.4(8) . . ?
N7 C45 C44 123.7(8) . . ?
C43 C46 C47 122.3(8) . . ?
N8 C47 N7 115.8(6) . . ?
N8 C47 C46 124.6(7) . . ?
N7 C47 C46 119.3(7) . . ?
N9 C48 N8 115.9(6) . . ?
N9 C48 C49 120.5(7) . . ?
N8 C48 C49 123.4(7) . . ?
C50 C49 C48 120.1(8) . . ?
C51 C50 C49 117.5(7) . . ?
C51 C50 C53 122.8(8) . . ?
C49 C50 C53 119.6(8) . . ?
C52 C51 C50 121.5(8) . . ?
C51 C52 N9 122.2(7) . . ?
C54 C53 C54' 39.4(14) . . ?
C54 C53 C50 113.6(12) . . ?
C54' C53 C50 109.2(15) . . ?
C61 C62 C63 87(3) . . ?
C61' C62' C63 133(5) . . ?
C66 C63 C64 116.5(8) . . ?
C66 C63 C62' 120.1(15) . . ?
C64 C63 C62' 122.8(15) . . ?
C66 C63 C62 117.3(12) . . ?
C64 C63 C62 123.1(11) . . ?
C62' C63 C62 24.4(15) . . ?
C65 C64 C63 120.8(8) . . ?
N10 C65 C64 122.2(8) . . ?
C63 C66 C67 122.3(9) . . ?
N10 C67 N11 116.3(6) . . ?
N10 C67 C66 118.3(7) . . ?
N11 C67 C66 125.1(8) . . ?
N12 C68 N11 115.3(7) . . ?
N12 C68 C69 120.2(7) . . ?
N11 C68 C69 124.4(8) . . ?
C70 C69 C68 120.7(8) . . ?
C69 C70 C71 117.9(8) . . ?
C69 C70 C73 121.4(9) . . ?
C71 C70 C73 120.6(9) . . ?
C72 C71 C70 119.3(8) . . ?
N12 C72 C71 123.6(8) . . ?
C74 C73 C70 105.0(16) . . ?
F5 P1 F6 92.1(4) . . ?
F5 P1 F3 177.2(4) . . ?
F6 P1 F3 90.7(4) . . ?
F5 P1 F2 90.5(3) . . ?
F6 P1 F2 92.0(3) . . ?
F3 P1 F2 89.7(3) . . ?
F5 P1 F4 89.7(4) . . ?
F6 P1 F4 91.4(3) . . ?
F3 P1 F4 89.9(3) . . ?
F2 P1 F4 176.6(3) . . ?
F5 P1 F1 89.0(3) . . ?
F6 P1 F1 178.9(4) . . ?
F3 P1 F1 88.3(3) . . ?
F2 P1 F1 88.2(3) . . ?
F4 P1 F1 88.4(3) . . ?
F11 P2 F12 90.5(3) . . ?
F11 P2 F8 90.3(3) . . ?
F12 P2 F8 93.6(5) . . ?
F11 P2 F10 90.7(3) . . ?
F12 P2 F10 90.3(4) . . ?
F8 P2 F10 176.0(4) . . ?
F11 P2 F9 177.7(3) . . ?
F12 P2 F9 91.8(3) . . ?
F8 P2 F9 89.6(4) . . ?
F10 P2 F9 89.3(4) . . ?
F11 P2 F7 89.9(3) . . ?
F12 P2 F7 178.0(4) . . ?
F8 P2 F7 88.4(3) . . ?
F10 P2 F7 87.7(3) . . ?
F9 P2 F7 87.9(3) . . ?
F18 P3 F16 88.8(6) . . ?
F18 P3 F15 89.7(6) . . ?
F16 P3 F15 90.7(5) . . ?
F18 P3 F13 179.2(6) . . ?
F16 P3 F13 91.5(8) . . ?
F15 P3 F13 91.1(6) . . ?
F18 P3 F14 89.8(6) . . ?
F16 P3 F14 176.7(6) . . ?
F15 P3 F14 92.3(5) . . ?
F13 P3 F14 89.8(7) . . ?
F18 P3 F17 91.8(6) . . ?
F16 P3 F17 89.3(5) . . ?
F15 P3 F17 178.6(7) . . ?
F13 P3 F17 87.5(6) . . ?
F14 P3 F17 87.7(5) . . ?
Cl1 C1S Cl2 112.6(8) . . ?
Cl3A C2SA Cl4A 112.9(13) . . ?
Cl3B C2SB Cl4B 112.0(13) . . ?
Cl5A C3SA Cl6A 111.9(10) . . ?
Cl5B C3SB Cl6B 112.1(11) . . ?

loop_
_geom_bond_atom_site_label_1
_geom_bond_atom_site_label_2
_geom_bond_distance
_geom_bond_site_symmetry_2
_geom_bond_publ_flag
Ni1 N7 1.921(6) . ?
Ni1 N4 1.933(5) . ?
Ni1 N10 1.936(6) . ?
Ni1 N1 1.937(6) . ?
Ni1 Ni2 2.2961(13) . ?
Ni2 N5 1.863(6) . ?
Ni2 N8 1.874(6) . ?
Ni2 N11 1.875(6) . ?
Ni2 N2 1.877(6) . ?
Ni2 Ni3 2.2889(13) . ?
Ni3 N6 1.919(6) . ?
Ni3 N9 1.923(6) . ?
Ni3 N3 1.931(5) . ?
Ni3 N12 1.942(6) . ?
N1 C5 1.353(9) . ?
N1 C7 1.363(9) . ?
N2 C8 1.364(9) . ?
N2 C7 1.370(9) . ?
N3 C12 1.334(9) . ?
N3 C8 1.365(9) . ?
N4 C27 1.355(9) . ?
N4 C25 1.360(9) . ?
N5 C28 1.370(9) . ?
N5 C27 1.379(9) . ?
N6 C32 1.345(9) . ?
N6 C28 1.369(9) . ?
N7 C45 1.357(9) . ?
N7 C47 1.370(9) . ?
N8 C47 1.367(9) . ?
N8 C48 1.372(9) . ?
N9 C52 1.356(9) . ?
N9 C48 1.360(9) . ?
N10 C65 1.339(9) . ?
N10 C67 1.367(9) . ?
N11 C67 1.369(9) . ?
N11 C68 1.384(9) . ?
N12 C72 1.335(9) . ?
N12 C68 1.358(10) . ?
C1 C2 1.45(3) . ?
C1' C2 1.44(3) . ?
C2 C3 1.529(12) . ?
C3 C6 1.372(11) . ?
C3 C4 1.383(11) . ?
C4 C5 1.367(10) . ?
C6 C7 1.408(10) . ?
C8 C9 1.395(10) . ?
C9 C10 1.374(11) . ?
C10 C11 1.380(11) . ?
C10 C13 1.537(11) . ?
C11 C12 1.365(10) . ?
C13 C14 1.476(14) . ?
C21 C22 1.476(13) . ?
C22 C23 1.511(11) . ?
C23 C26 1.376(10) . ?
C23 C24 1.396(11) . ?
C24 C25 1.355(10) . ?
C26 C27 1.410(10) . ?
C28 C29 1.380(10) . ?
C29 C30 1.374(11) . ?
C30 C31 1.395(11) . ?
C30 C33 1.506(11) . ?
C31 C32 1.365(11) . ?
C33 C34 1.501(15) . ?
C41 C42 1.325(18) . ?
C41' C42 1.50(4) . ?
C42 C43 1.522(13) . ?
C43 C46 1.360(11) . ?
C43 C44 1.394(12) . ?
C44 C45 1.363(11) . ?
C46 C47 1.404(10) . ?
C48 C49 1.395(10) . ?
C49 C50 1.384(11) . ?
C50 C51 1.365(11) . ?
C50 C53 1.524(12) . ?
C51 C52 1.345(10) . ?
C53 C54 1.44(2) . ?
C53 C54' 1.50(3) . ?
C61 C62 1.57(6) . ?
C62 C63 1.71(3) . ?
C61' C62' 0.99(6) . ?
C62' C63 1.48(3) . ?
C63 C66 1.361(12) . ?
C63 C64 1.403(13) . ?
C64 C65 1.341(11) . ?
C66 C67 1.397(11) . ?
C68 C69 1.396(11) . ?
C69 C70 1.372(12) . ?
C70 C71 1.385(13) . ?
C70 C73 1.551(15) . ?
C71 C72 1.359(11) . ?
C73 C74 1.27(2) . ?
P1 F5 1.568(6) . ?
P1 F6 1.570(6) . ?
P1 F3 1.584(6) . ?
P1 F2 1.587(5) . ?
P1 F4 1.594(6) . ?
P1 F1 1.646(5) . ?
P2 F11 1.566(5) . ?
P2 F12 1.568(6) . ?
P2 F8 1.576(7) . ?
P2 F10 1.584(6) . ?
P2 F9 1.599(5) . ?
P2 F7 1.622(5) . ?
P3 F18 1.517(9) . ?
P3 F16 1.541(8) . ?
P3 F15 1.546(8) . ?
P3 F13 1.557(11) . ?
P3 F14 1.571(9) . ?
P3 F17 1.576(8) . ?
Cl1 C1S 1.695(15) . ?
C1S Cl2 1.723(16) . ?
Cl3A C2SA 1.691(17) . ?
C2SA Cl4A 1.708(17) . ?
Cl3B C2SB 1.690(17) . ?
C2SB Cl4B 1.709(17) . ?
Cl5A C3SA 1.685(16) . ?
C3SA Cl6A 1.708(16) . ?
Cl5B C3SB 1.685(16) . ?
C3SB Cl6B 1.707(16) . ?

loop_
_geom_torsion_atom_site_label_1
_geom_torsion_atom_site_label_2
_geom_torsion_atom_site_label_3
_geom_torsion_atom_site_label_4
_geom_torsion
_geom_torsion_site_symmetry_1
_geom_torsion_site_symmetry_2
_geom_torsion_site_symmetry_3
_geom_torsion_site_symmetry_4
_geom_torsion_publ_flag
N1 Ni1 Ni3 N3 45.3(2) . . . . ?
N4 Ni1 Ni3 N6 44.1(2) . . . . ?
N7 Ni1 Ni3 N9 47.0(2) . . . . ?
N10 Ni1 Ni3 N12 45.8(2) . . . . ?
